data_4126714
loop_
_publ_author_name
'Wang, Baoli'
'Luo, Gen'
'Nishiura, Masayoshi'
'Luo, Yi'
'Hou, Zhaomin'

_publ_section_title
;
 Cooperative Trimerization of Carbon Monoxide by Lithium and Samarium
 Boryls.
;
_journal_name_full 'Journal of the American Chemical Society'
_journal_paper_doi 10.1021/jacs.7b10108
_journal_year 2017
_chemical_formula_sum 'C84 H128 B2 Li2 N4 O11'
_chemical_formula_weight 1405.40
_chemical_name_common {[(Boryl)2(C4O4)]Li2(THF)4}
_space_group_crystal_system monoclinic
_space_group_IT_number 9
_space_group_name_Hall 'C -2yc'
_space_group_name_H-M_alt 'C 1 c 1'
_symmetry_space_group_name_Hall 'C -2yc'
_symmetry_space_group_name_H-M 'C 1 c 1'
_atom_sites_solution_hydrogens geom
_audit_creation_method SHELXL-2014/7
_cell_angle_alpha 90
_cell_angle_beta 103.137(5)
_cell_angle_gamma 90
_cell_formula_units_Z 4
_cell_length_a 10.5952(5)
_cell_length_b 38.7321(17)
_cell_length_c 20.7110(11)
_cell_measurement_reflns_used 268
_cell_measurement_temperature 173(2)
_cell_measurement_theta_max 25
_cell_measurement_theta_min 2
_cell_volume 8276.8(7)
_computing_structure_refinement 'SHELXL-2014/7 (Sheldrick, 2014)'
_diffrn_ambient_temperature 173(2)
_diffrn_measured_fraction_theta_full 0.985
_diffrn_measured_fraction_theta_max 0.985
_diffrn_measurement_device_type 'RIGAKU XtaLAB-P200'
_diffrn_measurement_method 'phi and omega scan'
_diffrn_radiation_type MoK\a
_diffrn_radiation_wavelength 0.71073
_diffrn_reflns_av_R_equivalents 0.0441
_diffrn_reflns_av_unetI/netI 0.0744
_diffrn_reflns_Laue_measured_fraction_full 0.985
_diffrn_reflns_Laue_measured_fraction_max 0.985
_diffrn_reflns_limit_h_max 12
_diffrn_reflns_limit_h_min -12
_diffrn_reflns_limit_k_max 36
_diffrn_reflns_limit_k_min -46
_diffrn_reflns_limit_l_max 23
_diffrn_reflns_limit_l_min -24
_diffrn_reflns_number 22792
_diffrn_reflns_point_group_measured_fraction_full 0.823
_diffrn_reflns_point_group_measured_fraction_max 0.823
_diffrn_reflns_theta_full 25.028
_diffrn_reflns_theta_max 25.028
_diffrn_reflns_theta_min 2.043
_exptl_absorpt_coefficient_mu 0.072
_exptl_absorpt_correction_T_max 0.978
_exptl_absorpt_correction_T_min 0.475
_exptl_absorpt_correction_type empirical
_exptl_absorpt_process_details SADABS
_exptl_crystal_colour yellow
_exptl_crystal_density_diffrn 1.128
_exptl_crystal_description plate
_exptl_crystal_F_000 3056
_exptl_crystal_size_max 0.400
_exptl_crystal_size_mid 0.400
_exptl_crystal_size_min 0.350
_refine_diff_density_max 0.477
_refine_diff_density_min -0.414
_refine_diff_density_rms 0.132
_refine_ls_abs_structure_details
;
 Flack x determined using 2854 quotients [(I+)-(I-)]/[(I+)+(I-)]
 (Parsons, Flack and Wagner, Acta Cryst. B69 (2013) 249-259).
;
_refine_ls_abs_structure_Flack 0.2(8)
_refine_ls_extinction_method none
_refine_ls_goodness_of_fit_ref 1.040
_refine_ls_hydrogen_treatment constr
_refine_ls_matrix_type full
_refine_ls_number_parameters 906
_refine_ls_number_reflns 12040
_refine_ls_number_restraints 5
_refine_ls_restrained_S_all 1.041
_refine_ls_R_factor_all 0.1252
_refine_ls_R_factor_gt 0.0883
_refine_ls_shift/su_max 0.009
_refine_ls_shift/su_mean 0.001
_refine_ls_structure_factor_coef Fsqd
_refine_ls_weighting_details 'w=1/[\s^2^(Fo^2^)+(0.1847P)^2^+3.0074P] where P=(Fo^2^+2Fc^2^)/3'
_refine_ls_weighting_scheme calc
_refine_ls_wR_factor_gt 0.2407
_refine_ls_wR_factor_ref 0.2720
_reflns_Friedel_coverage 0.669
_reflns_Friedel_fraction_full 0.660
_reflns_Friedel_fraction_max 0.660
_reflns_number_gt 8344
_reflns_number_total 12040
_reflns_threshold_expression 'I > 2\s(I)'
_cod_data_source_file ja7b10108_si_001.cif
_cod_data_source_block 5
_cod_database_code 4126714
_shelx_shelxl_version_number 2014/7
_shelx_space_group_comment
;
The symmetry employed for this shelxl refinement is uniquely defined
by the following loop, which should always be used as a source of
symmetry information in preference to the above space-group names.
They are only intended as comments.
;
_shelx_estimated_absorpt_t_min 0.972
_shelx_estimated_absorpt_t_max 0.975

loop_
_space_group_symop_operation_xyz
'x, y, z'
'x, -y, z+1/2'
'x+1/2, y+1/2, z'
'x+1/2, -y+1/2, z+1/2'

loop_
_atom_site_label
_atom_site_type_symbol
_atom_site_fract_x
_atom_site_fract_y
_atom_site_fract_z
_atom_site_U_iso_or_equiv
_atom_site_adp_type
_atom_site_occupancy
_atom_site_site_symmetry_order
_atom_site_calc_flag
_atom_site_refinement_flags_posn
_atom_site_refinement_flags_adp
_atom_site_refinement_flags_occupancy
_atom_site_disorder_assembly
_atom_site_disorder_group
Li2 Li 0.5769(13) 0.5910(3) 0.3022(8) 0.059(3) Uani 1 1 d . . . . .
N1 N 0.5390(6) 0.54831(14) 0.5587(3) 0.0405(14) Uani 1 1 d . . . . .
N2 N 0.5065(6) 0.52869(13) 0.4532(3) 0.0393(14) Uani 1 1 d . . . . .
N3 N 0.4484(5) 0.72196(13) 0.3469(3) 0.0357(13) Uani 1 1 d . . . . .
N4 N 0.3976(5) 0.70150(14) 0.2402(3) 0.0397(14) Uani 1 1 d . . . . .
B1 B 0.5291(7) 0.5603(2) 0.4923(4) 0.0364(18) Uani 1 1 d . . . . .
B2 B 0.4460(8) 0.6901(2) 0.3078(4) 0.0363(17) Uani 1 1 d . . . . .
O1 O 0.5306(4) 0.60326(11) 0.3986(2) 0.0374(11) Uani 1 1 d . . . . .
O2 O 0.5445(6) 0.63827(13) 0.5559(3) 0.0566(14) Uani 1 1 d . . . . .
O3 O 0.5246(5) 0.65440(12) 0.4488(2) 0.0437(12) Uani 1 1 d . . . . .
O4 O 0.4851(5) 0.63004(13) 0.2759(3) 0.0509(13) Uani 1 1 d . . . . .
O7 O 0.5972(6) 0.57273(16) 0.2167(3) 0.0725(18) Uani 1 1 d . . . . .
O8 O 0.7701(5) 0.58992(16) 0.3444(3) 0.0598(15) Uani 1 1 d . . . . .
C1 C 0.5417(6) 0.59683(16) 0.4678(3) 0.0341(15) Uani 1 1 d . . . . .
C2 C 0.5384(7) 0.62867(19) 0.4973(4) 0.0452(18) Uani 1 1 d . . . . .
C3 C 0.5126(6) 0.63959(16) 0.3886(3) 0.0321(14) Uani 1 1 d . . . . .
C4 C 0.4845(6) 0.65184(16) 0.3278(3) 0.0334(15) Uani 1 1 d . . . . .
C5 C 0.5654(7) 0.56603(18) 0.6221(4) 0.0417(17) Uani 1 1 d . . . . .
C6 C 0.6919(7) 0.56682(19) 0.6591(4) 0.0466(18) Uani 1 1 d . . . . .
C7 C 0.7165(9) 0.5842(2) 0.7198(5) 0.060(2) Uani 1 1 d . . . . .
H7 H 0.8025 0.5853 0.7461 0.073 Uiso 1 1 calc R U . . .
C8 C 0.6194(11) 0.5996(2) 0.7417(5) 0.063(2) Uani 1 1 d . . . . .
H8 H 0.6383 0.6116 0.7828 0.076 Uiso 1 1 calc R U . . .
C9 C 0.4936(10) 0.5980(2) 0.7052(5) 0.064(2) Uani 1 1 d . . . . .
H9 H 0.4264 0.6085 0.7218 0.077 Uiso 1 1 calc R U . . .
C10 C 0.4637(9) 0.5811(3) 0.6445(5) 0.066(2) Uani 1 1 d . . . . .
C14 C 0.8004(8) 0.5497(2) 0.6348(5) 0.065(2) Uani 1 1 d . . . . .
H14 H 0.7615 0.5314 0.6021 0.077 Uiso 1 1 calc R U . . .
C15 C 0.8638(10) 0.5769(3) 0.5981(6) 0.088(3) Uani 1 1 d . . . . .
H15A H 0.7972 0.5877 0.5633 0.132 Uiso 1 1 calc R U . . .
H15B H 0.9060 0.5946 0.6296 0.132 Uiso 1 1 calc R U . . .
H15C H 0.9286 0.5658 0.5780 0.132 Uiso 1 1 calc R U . . .
C16 C 0.9011(9) 0.5329(3) 0.6882(7) 0.092(4) Uani 1 1 d . . . . .
H16A H 0.9678 0.5224 0.6685 0.138 Uiso 1 1 calc R U . . .
H16B H 0.9410 0.5503 0.7208 0.138 Uiso 1 1 calc R U . . .
H16C H 0.8605 0.5150 0.7101 0.138 Uiso 1 1 calc R U . . .
C17 C 0.5196(7) 0.51287(18) 0.5577(4) 0.0439(17) Uani 1 1 d . . . . .
H17 H 0.5197 0.4991 0.5958 0.053 Uiso 1 1 calc R U . . .
C18 C 0.5012(8) 0.5010(2) 0.4972(4) 0.0486(18) Uani 1 1 d . . . . .
H18 H 0.4865 0.4775 0.4848 0.058 Uiso 1 1 calc R U . . .
C19 C 0.4792(6) 0.52259(16) 0.3832(4) 0.0371(16) Uani 1 1 d . . . . .
C20 C 0.3613(8) 0.5339(2) 0.3436(4) 0.0515(19) Uani 1 1 d . . . . .
C21 C 0.3347(10) 0.5261(3) 0.2763(5) 0.067(2) Uani 1 1 d . . . . .
H21 H 0.2578 0.5347 0.2479 0.081 Uiso 1 1 calc R U . . .
C22 C 0.4206(10) 0.5056(2) 0.2499(5) 0.068(2) Uani 1 1 d . . . . .
H22 H 0.3996 0.4995 0.2043 0.082 Uiso 1 1 calc R U . . .
C23 C 0.5316(9) 0.4948(2) 0.2891(4) 0.061(2) Uani 1 1 d . . . . .
H23 H 0.5883 0.4809 0.2705 0.073 Uiso 1 1 calc R U . . .
C24 C 0.5676(8) 0.50306(18) 0.3564(4) 0.0468(18) Uani 1 1 d . . . . .
C25 C 0.6979(8) 0.4901(2) 0.4000(5) 0.059(2) Uani 1 1 d . . . . .
H25 H 0.7145 0.5022 0.4437 0.071 Uiso 1 1 calc R U . . .
C26 C 0.8086(10) 0.4977(3) 0.3667(6) 0.088(3) Uani 1 1 d . . . . .
H26A H 0.8125 0.5225 0.3587 0.132 Uiso 1 1 calc R U . . .
H26B H 0.8904 0.4900 0.3956 0.132 Uiso 1 1 calc R U . . .
H26C H 0.7944 0.4853 0.3244 0.132 Uiso 1 1 calc R U . . .
C27 C 0.6946(12) 0.4512(3) 0.4117(6) 0.085(3) Uani 1 1 d . . . . .
H27A H 0.6236 0.4457 0.4332 0.127 Uiso 1 1 calc R U . . .
H27B H 0.6810 0.4391 0.3691 0.127 Uiso 1 1 calc R U . . .
H27C H 0.7771 0.4439 0.4403 0.127 Uiso 1 1 calc R U . . .
C28 C 0.2665(8) 0.5543(2) 0.3730(5) 0.063(2) Uani 1 1 d . . . . .
H28 H 0.3159 0.5640 0.4161 0.076 Uiso 1 1 calc R U . . .
C29 C 0.2078(11) 0.5846(3) 0.3300(8) 0.104(4) Uani 1 1 d . . . . .
H29A H 0.1473 0.5968 0.3513 0.156 Uiso 1 1 calc R U . . .
H29B H 0.2768 0.6003 0.3244 0.156 Uiso 1 1 calc R U . . .
H29C H 0.1613 0.5761 0.2865 0.156 Uiso 1 1 calc R U . . .
C30 C 0.1661(12) 0.5295(4) 0.3888(8) 0.115(5) Uani 1 1 d . . . . .
H30A H 0.1037 0.5423 0.4079 0.173 Uiso 1 1 calc R U . . .
H30B H 0.1204 0.5180 0.3480 0.173 Uiso 1 1 calc R U . . .
H30C H 0.2095 0.5121 0.4206 0.173 Uiso 1 1 calc R U . . .
C31 C 0.4840(6) 0.72953(16) 0.4152(3) 0.0354(15) Uani 1 1 d . . . . .
C32 C 0.3988(7) 0.72162(19) 0.4567(4) 0.0445(18) Uani 1 1 d . . . . .
C33 C 0.4334(8) 0.7319(2) 0.5224(4) 0.056(2) Uani 1 1 d . . . . .
H33 H 0.3785 0.7263 0.5513 0.067 Uiso 1 1 calc R U . . .
C34 C 0.5459(8) 0.7500(2) 0.5465(4) 0.055(2) Uani 1 1 d . . . . .
H34 H 0.5658 0.7577 0.5912 0.066 Uiso 1 1 calc R U . . .
C35 C 0.6310(8) 0.7572(2) 0.5059(4) 0.053(2) Uani 1 1 d . . . . .
H35 H 0.7107 0.7687 0.5235 0.064 Uiso 1 1 calc R U . . .
C36 C 0.5991(7) 0.74762(18) 0.4398(4) 0.0440(17) Uani 1 1 d . . . . .
C37 C 0.6935(8) 0.7561(2) 0.3962(4) 0.0515(19) Uani 1 1 d . . . . .
H37 H 0.6586 0.7460 0.3513 0.062 Uiso 1 1 calc R U . . .
C38 C 0.7027(19) 0.7945(3) 0.3890(8) 0.138(7) Uani 1 1 d . . . . .
H38A H 0.7633 0.7998 0.3610 0.208 Uiso 1 1 calc R U . . .
H38B H 0.6170 0.8038 0.3685 0.208 Uiso 1 1 calc R U . . .
H38C H 0.7338 0.8049 0.4328 0.208 Uiso 1 1 calc R U . . .
C39 C 0.8268(12) 0.7403(6) 0.4245(9) 0.149(7) Uani 1 1 d . . . . .
H39A H 0.8181 0.7153 0.4287 0.223 Uiso 1 1 calc R U . . .
H39B H 0.8843 0.7452 0.3946 0.223 Uiso 1 1 calc R U . . .
H39C H 0.8635 0.7503 0.4682 0.223 Uiso 1 1 calc R U . . .
C40 C 0.2705(8) 0.7028(2) 0.4285(4) 0.056(2) Uani 1 1 d . . . . .
H40 H 0.2825 0.6872 0.3919 0.068 Uiso 1 1 calc R U . . .
C41 C 0.1681(9) 0.7287(3) 0.4008(6) 0.093(4) Uani 1 1 d . . . . .
H41A H 0.1959 0.7426 0.3670 0.139 Uiso 1 1 calc R U . . .
H41B H 0.0872 0.7167 0.3808 0.139 Uiso 1 1 calc R U . . .
H41C H 0.1540 0.7438 0.4365 0.139 Uiso 1 1 calc R U . . .
C42 C 0.2290(8) 0.6815(3) 0.4802(5) 0.077(3) Uani 1 1 d . . . . .
H42A H 0.2966 0.6646 0.4982 0.116 Uiso 1 1 calc R U . . .
H42B H 0.2150 0.6965 0.5160 0.116 Uiso 1 1 calc R U . . .
H42C H 0.1482 0.6694 0.4603 0.116 Uiso 1 1 calc R U . . .
C43 C 0.4009(7) 0.74899(18) 0.3020(4) 0.0442(18) Uani 1 1 d . . . . .
H43 H 0.3915 0.7723 0.3145 0.053 Uiso 1 1 calc R U . . .
C44 C 0.3716(7) 0.73751(18) 0.2404(4) 0.0442(17) Uani 1 1 d . . . . .
H44 H 0.3383 0.7511 0.2022 0.053 Uiso 1 1 calc R U . . .
C45 C 0.3722(7) 0.68367(18) 0.1776(3) 0.0425(17) Uani 1 1 d . . . . .
C46 C 0.4548(7) 0.68841(19) 0.1352(4) 0.0461(18) Uani 1 1 d . . . . .
C47 C 0.4225(9) 0.6730(2) 0.0732(4) 0.059(2) Uani 1 1 d . . . . .
H47 H 0.4785 0.6759 0.0437 0.071 Uiso 1 1 calc R U . . .
C48 C 0.3123(10) 0.6538(2) 0.0533(4) 0.064(2) Uani 1 1 d . . . . .
H48 H 0.2918 0.6438 0.0103 0.077 Uiso 1 1 calc R U . . .
C49 C 0.2324(10) 0.6491(2) 0.0954(4) 0.064(2) Uani 1 1 d . . . . .
H49 H 0.1578 0.6350 0.0817 0.076 Uiso 1 1 calc R U . . .
C50 C 0.2561(8) 0.6644(2) 0.1584(4) 0.053(2) Uani 1 1 d . . . . .
C51 C 0.1670(8) 0.6592(2) 0.2044(4) 0.060(2) Uani 1 1 d . . . . .
H51 H 0.2231 0.6545 0.2494 0.072 Uiso 1 1 calc R U . . .
C52 C 0.0849(9) 0.6914(3) 0.2110(6) 0.080(3) Uani 1 1 d . . . . .
H52A H 0.0290 0.6864 0.2416 0.120 Uiso 1 1 calc R U . . .
H52B H 0.1424 0.7107 0.2282 0.120 Uiso 1 1 calc R U . . .
H52C H 0.0313 0.6975 0.1674 0.120 Uiso 1 1 calc R U . . .
C53 C 0.0734(10) 0.6282(3) 0.1873(5) 0.087(4) Uani 1 1 d . . . . .
H53A H 0.0192 0.6268 0.2198 0.131 Uiso 1 1 calc R U . . .
H53B H 0.0182 0.6314 0.1429 0.131 Uiso 1 1 calc R U . . .
H53C H 0.1235 0.6069 0.1885 0.131 Uiso 1 1 calc R U . . .
C54 C 0.5830(8) 0.7088(2) 0.1582(4) 0.057(2) Uani 1 1 d . . . . .
H54 H 0.5662 0.7274 0.1886 0.068 Uiso 1 1 calc R U . . .
C55 C 0.6843(9) 0.6852(3) 0.1989(6) 0.090(3) Uani 1 1 d . . . . .
H55A H 0.6501 0.6747 0.2344 0.135 Uiso 1 1 calc R U . . .
H55B H 0.7062 0.6671 0.1703 0.135 Uiso 1 1 calc R U . . .
H55C H 0.7621 0.6986 0.2182 0.135 Uiso 1 1 calc R U . . .
C56 C 0.6270(13) 0.7263(3) 0.1020(6) 0.093(4) Uani 1 1 d . . . . .
H56A H 0.5575 0.7411 0.0776 0.140 Uiso 1 1 calc R U . . .
H56B H 0.7040 0.7403 0.1199 0.140 Uiso 1 1 calc R U . . .
H56C H 0.6481 0.7087 0.0720 0.140 Uiso 1 1 calc R U . . .
C62 C 0.9580(16) 0.6803(6) 0.6009(10) 0.150(7) Uani 1 1 d . . . . .
H62A H 0.9969 0.7007 0.5844 0.180 Uiso 1 1 calc R U . A 1
H62B H 0.9860 0.6594 0.5803 0.180 Uiso 1 1 calc R U . A 1
C63 C 0.9996(11) 0.6782(3) 0.6714(8) 0.092(4) Uani 1 1 d . . . . .
H63A H 1.0350 0.7006 0.6903 0.111 Uiso 1 1 calc R U . B 1
H63B H 1.0670 0.6602 0.6846 0.111 Uiso 1 1 calc R U . B 1
C65 C 0.5141(10) 0.5851(3) 0.1581(5) 0.077(3) Uani 1 1 d . . . . .
H65A H 0.4845 0.6087 0.1656 0.092 Uiso 1 1 calc R U . . .
H65B H 0.4369 0.5701 0.1459 0.092 Uiso 1 1 calc R U . . .
C66 C 0.5810(15) 0.5857(3) 0.1049(6) 0.101(4) Uani 1 1 d . . . . .
H66A H 0.5933 0.6097 0.0911 0.122 Uiso 1 1 calc R U . . .
H66B H 0.5317 0.5727 0.0660 0.122 Uiso 1 1 calc R U . . .
C67 C 0.7078(13) 0.5689(3) 0.1322(7) 0.100(4) Uani 1 1 d . . . . .
H67A H 0.7784 0.5862 0.1413 0.121 Uiso 1 1 calc R U . . .
H67B H 0.7274 0.5514 0.1010 0.121 Uiso 1 1 calc R U . . .
C68 C 0.6913(11) 0.5523(3) 0.1952(5) 0.080(3) Uani 1 1 d . . . . .
H68A H 0.6608 0.5282 0.1871 0.096 Uiso 1 1 calc R U . . .
H68B H 0.7743 0.5523 0.2289 0.096 Uiso 1 1 calc R U . . .
C69 C 0.8353(9) 0.6150(3) 0.3122(5) 0.086(3) Uani 1 1 d . . . . .
H69A H 0.7761 0.6241 0.2717 0.103 Uiso 1 1 calc R U . . .
H69B H 0.9117 0.6046 0.2997 0.103 Uiso 1 1 calc R U . . .
C70 C 0.8755(18) 0.6429(4) 0.3618(7) 0.130(6) Uani 1 1 d . . . . .
H70A H 0.8181 0.6633 0.3506 0.155 Uiso 1 1 calc R U . . .
H70B H 0.9658 0.6501 0.3635 0.155 Uiso 1 1 calc R U . . .
C71 C 0.8641(13) 0.6274(4) 0.4283(6) 0.103(4) Uani 1 1 d . . . . .
H71A H 0.9473 0.6294 0.4615 0.124 Uiso 1 1 calc R U . . .
H71B H 0.7957 0.6393 0.4454 0.124 Uiso 1 1 calc R U . . .
C72 C 0.8296(8) 0.5904(3) 0.4134(5) 0.067(3) Uani 1 1 d . . . . .
H72A H 0.9081 0.5756 0.4230 0.081 Uiso 1 1 calc R U . . .
H72B H 0.7688 0.5821 0.4399 0.081 Uiso 1 1 calc R U . . .
C73 C 0.854(2) 0.6517(6) 0.8883(11) 0.157(7) Uiso 1 1 d . . . . .
H73A H 0.8756 0.6704 0.8601 0.189 Uiso 1 1 calc R U . . .
H73B H 0.8811 0.6294 0.8723 0.189 Uiso 1 1 calc R U . . .
C74 C 0.919(2) 0.6571(6) 0.9560(11) 0.168(7) Uiso 1 1 d . . . . .
H74A H 0.9688 0.6789 0.9603 0.201 Uiso 1 1 calc R U . . .
H74B H 0.9793 0.6379 0.9718 0.201 Uiso 1 1 calc R U . . .
C75 C 0.822(2) 0.6590(6) 0.9953(11) 0.162(7) Uiso 1 1 d . . . . .
H75A H 0.8308 0.6813 1.0193 0.194 Uiso 1 1 calc R U . . .
H75B H 0.8378 0.6402 1.0286 0.194 Uiso 1 1 calc R U . . .
C76 C 0.689(2) 0.6558(6) 0.9533(10) 0.159(7) Uiso 1 1 d . . . . .
H76A H 0.6437 0.6355 0.9659 0.191 Uiso 1 1 calc R U . . .
H76B H 0.6373 0.6768 0.9557 0.191 Uiso 1 1 calc R U . . .
C78 C 0.346(3) 0.6094(7) 0.8706(13) 0.189(9) Uiso 1 1 d . . . . .
H78A H 0.3301 0.6209 0.9107 0.227 Uiso 1 1 calc R U . C 1
H78B H 0.4389 0.6118 0.8700 0.227 Uiso 1 1 calc R U . C 1
C86 C -0.018(4) 0.5238(10) 0.049(2) 0.136(11) Uiso 0.5 1 d . . P . .
C87 C -0.004(2) 0.5699(6) 0.0332(11) 0.096(6) Uiso 0.6 1 d . . P . .
C88 C 0.079(3) 0.5644(7) -0.0031(14) 0.189(9) Uiso 1 1 d . . . . .
C89 C 0.233(6) 0.5568(15) 0.117(3) 0.146(17) Uiso 0.4 1 d . . P . .
C90 C 0.177(6) 0.5421(15) 0.094(3) 0.159(15) Uiso 0.5 1 d . . P . .
C91 C 0.001(3) 0.5441(10) 0.0788(18) 0.127(10) Uiso 0.5 1 d . . P . .
O9 O 0.7176(13) 0.6515(3) 0.8863(6) 0.152(4) Uiso 1 1 d . . . . .
O11 O 0.202(2) 0.5520(6) 0.0364(12) 0.240(8) Uiso 1 1 d . . . . .
Li1 Li 0.599(2) 0.6567(10) 0.6293(13) 0.102(9) Uani 0.8 1 d . . P D 1
O6 O 0.777(3) 0.6684(6) 0.6427(19) 0.080(8) Uani 0.5 1 d . . P D 1
C61 C 0.8202(15) 0.6829(5) 0.5840(6) 0.132(7) Uani 1 1 d . . . D 1
H61A H 0.7834 0.6694 0.5435 0.159 Uiso 1 1 calc R U . D 1
H61B H 0.7927 0.7073 0.5763 0.159 Uiso 1 1 calc R U . D 1
C64 C 0.8810(9) 0.6691(3) 0.6942(5) 0.072(3) Uani 1 1 d . . . D 1
H64A H 0.8924 0.6462 0.7159 0.086 Uiso 1 1 calc R U . D 1
H64B H 0.8667 0.6863 0.7272 0.086 Uiso 1 1 calc R U . D 1
C11 C 0.3334(19) 0.5858(6) 0.5955(11) 0.071(6) Uani 0.5 1 d . . P E 1
H11 H 0.3524 0.5885 0.5506 0.085 Uiso 0.5 1 calc R U P E 1
C12 C 0.252(2) 0.6166(6) 0.6055(12) 0.098(9) Uani 0.5 1 d . . P E 1
H12A H 0.3024 0.6378 0.6055 0.147 Uiso 0.5 1 calc R U P E 1
H12B H 0.1740 0.6176 0.5695 0.147 Uiso 0.5 1 calc R U P E 1
H12C H 0.2268 0.6144 0.6480 0.147 Uiso 0.5 1 calc R U P E 1
C13 C 0.2621(18) 0.5516(6) 0.5949(13) 0.080(6) Uani 0.5 1 d . . P E 1
H13A H 0.3191 0.5326 0.5883 0.120 Uiso 0.5 1 calc R U P E 1
H13B H 0.2371 0.5485 0.6373 0.120 Uiso 0.5 1 calc R U P E 1
H13C H 0.1843 0.5517 0.5587 0.120 Uiso 0.5 1 calc R U P E 1
O5 O 0.5141(6) 0.6868(2) 0.6854(3) 0.081(2) Uani 1 1 d . . . D 1
C57 C 0.5837(10) 0.7002(4) 0.7449(6) 0.093(4) Uani 1 1 d . . . D 1
H57A H 0.6533 0.7159 0.7380 0.112 Uiso 1 1 calc R U . D 1
H57B H 0.6223 0.6816 0.7760 0.112 Uiso 1 1 calc R U . D 1
C58 C 0.478(2) 0.7201(8) 0.7705(12) 0.093(4) Uani 0.5 1 d D . P D 1
H58A H 0.4994 0.7201 0.8196 0.112 Uiso 0.5 1 calc R U P D 1
H58B H 0.4744 0.7443 0.7550 0.112 Uiso 0.5 1 calc R U P D 1
C93 C 0.354(2) 0.7033(12) 0.7456(14) 0.131(16) Uani 0.5 1 d D . P D 1
H93A H 0.2772 0.7165 0.7518 0.157 Uiso 0.5 1 calc R U P D 1
H93B H 0.3496 0.6787 0.7580 0.157 Uiso 0.5 1 calc R U P D 1
C60 C 0.396(2) 0.7105(8) 0.6733(11) 0.093(4) Uani 0.5 1 d D . P D 1
H60A H 0.3285 0.7031 0.6346 0.112 Uiso 0.5 1 calc R U P D 1
H60B H 0.4197 0.7349 0.6680 0.112 Uiso 0.5 1 calc R U P D 1
C77 C 0.157(4) 0.6000(10) 0.793(2) 0.128(10) Uiso 0.5 1 d . . P F 1
H77A H 0.0783 0.6104 0.8025 0.153 Uiso 0.5 1 calc R U P F 1
H77B H 0.1394 0.5948 0.7447 0.153 Uiso 0.5 1 calc R U P F 1
O10 O 0.262(2) 0.6235(5) 0.8097(9) 0.207(7) Uiso 1 1 d . . . F 1
C79 C 0.305(3) 0.5720(7) 0.8676(13) 0.193(9) Uiso 1 1 d . . . F 1
H79A H 0.3665 0.5577 0.8495 0.232 Uiso 1 1 calc R U . F 1
H79B H 0.3037 0.5634 0.9124 0.232 Uiso 1 1 calc R U . F 1
C82 C 0.186(4) 0.5704(11) 0.828(2) 0.147(12) Uiso 0.5 1 d . . P F 1
H82A H 0.1210 0.5665 0.8546 0.176 Uiso 0.5 1 calc R U P F 1
H82B H 0.1810 0.5508 0.7966 0.176 Uiso 0.5 1 calc R U P F 1
Li3 Li 0.589(11) 0.682(4) 0.603(6) 0.102(9) Uani 0.2 1 d . . P D 2
O12 O 0.778(2) 0.6835(7) 0.6423(17) 0.081(9) Uani 0.5 1 d . . P D 2
C83 C 0.314(2) 0.5665(6) 0.6146(11) 0.053(5) Uiso 0.5 1 d . . P E 2
H83 H 0.3145 0.5433 0.5937 0.064 Uiso 0.5 1 calc R U P E 2
C84 C 0.237(3) 0.5665(7) 0.6629(13) 0.102(7) Uiso 0.5 1 d . . P E 2
H84A H 0.2684 0.5483 0.6956 0.153 Uiso 0.5 1 calc R U P E 2
H84B H 0.2449 0.5889 0.6853 0.153 Uiso 0.5 1 calc R U P E 2
H84C H 0.1466 0.5621 0.6412 0.153 Uiso 0.5 1 calc R U P E 2
C85 C 0.268(3) 0.5952(6) 0.5615(12) 0.077(6) Uiso 0.5 1 d . . P E 2
H85A H 0.3216 0.5947 0.5288 0.116 Uiso 0.5 1 calc R U P E 2
H85B H 0.1769 0.5910 0.5391 0.116 Uiso 0.5 1 calc R U P E 2
H85C H 0.2752 0.6178 0.5831 0.116 Uiso 0.5 1 calc R U P E 2
C59 C 0.373(4) 0.7161(8) 0.7303(16) 0.093(4) Uani 0.5 1 d D . P G 2
C95 C 0.4871(17) 0.6978(6) 0.7916(9) 0.064(5) Uani 0.5 1 d . . P G 2
C92 C 0.374(2) 0.6851(7) 0.6832(12) 0.093(4) Uani 0.5 1 d D . P G 2
C80 C 0.149(8) 0.590(2) 0.861(4) 0.25(3) Uiso 0.5 1 d . . P H 2
C81 C 0.159(4) 0.6156(12) 0.829(2) 0.141(12) Uiso 0.5 1 d . . P H 2
C94 C 0.111(5) 0.5277(11) 0.100(2) 0.144(13) Uiso 0.5 1 d . . P . .

loop_
_atom_site_aniso_label
_atom_site_aniso_U_11
_atom_site_aniso_U_22
_atom_site_aniso_U_33
_atom_site_aniso_U_23
_atom_site_aniso_U_13
_atom_site_aniso_U_12
Li2 0.059(8) 0.043(7) 0.077(10) -0.005(6) 0.022(7) 0.002(6)
N1 0.046(3) 0.036(3) 0.041(4) 0.003(3) 0.012(3) 0.008(3)
N2 0.050(3) 0.025(3) 0.043(4) 0.001(2) 0.011(3) 0.009(2)
N3 0.039(3) 0.029(3) 0.040(4) 0.001(2) 0.011(2) 0.005(2)
N4 0.042(3) 0.044(3) 0.035(3) -0.001(3) 0.013(3) 0.000(3)
B1 0.031(4) 0.038(4) 0.041(5) -0.007(3) 0.010(3) 0.004(3)
B2 0.044(4) 0.036(4) 0.033(4) 0.001(3) 0.016(3) 0.000(3)
O1 0.043(3) 0.030(2) 0.041(3) 0.0020(19) 0.014(2) 0.003(2)
O2 0.083(4) 0.046(3) 0.040(3) -0.003(2) 0.012(3) 0.012(3)
O3 0.058(3) 0.033(2) 0.040(3) -0.002(2) 0.010(2) 0.004(2)
O4 0.067(3) 0.045(3) 0.040(3) -0.007(2) 0.012(2) 0.009(3)
O7 0.078(4) 0.072(4) 0.067(4) -0.020(3) 0.016(3) 0.013(3)
O8 0.056(3) 0.073(4) 0.052(4) -0.003(3) 0.016(3) 0.002(3)
C1 0.033(3) 0.031(3) 0.040(4) -0.001(3) 0.013(3) 0.006(3)
C2 0.059(5) 0.041(4) 0.037(5) 0.000(3) 0.015(3) 0.007(3)
C3 0.030(3) 0.038(4) 0.029(4) -0.001(3) 0.009(3) 0.005(3)
C4 0.030(3) 0.030(3) 0.041(4) -0.008(3) 0.011(3) -0.002(3)
C5 0.051(4) 0.034(4) 0.041(4) 0.012(3) 0.013(3) 0.006(3)
C6 0.047(4) 0.038(4) 0.056(5) -0.003(3) 0.013(4) -0.008(3)
C7 0.059(5) 0.057(5) 0.062(6) -0.009(4) 0.006(4) -0.002(4)
C8 0.106(8) 0.038(4) 0.050(5) -0.001(4) 0.028(5) -0.006(5)
C9 0.082(7) 0.054(5) 0.065(6) -0.003(4) 0.035(5) 0.017(5)
C10 0.068(5) 0.077(6) 0.056(6) 0.000(5) 0.023(4) 0.031(5)
C14 0.051(5) 0.066(6) 0.077(7) -0.018(5) 0.015(4) -0.008(4)
C15 0.067(6) 0.121(9) 0.082(8) 0.019(6) 0.031(5) 0.019(6)
C16 0.050(5) 0.096(8) 0.134(10) 0.038(7) 0.030(6) 0.021(5)
C17 0.058(4) 0.032(4) 0.045(5) 0.011(3) 0.019(3) 0.006(3)
C18 0.056(4) 0.041(4) 0.049(5) 0.002(4) 0.013(4) -0.003(3)
C19 0.038(4) 0.023(3) 0.046(4) 0.001(3) 0.001(3) -0.001(3)
C20 0.056(5) 0.047(4) 0.050(5) 0.000(3) 0.009(4) 0.004(4)
C21 0.071(6) 0.072(6) 0.050(6) 0.007(4) -0.006(4) -0.007(5)
C22 0.090(7) 0.066(6) 0.046(5) -0.012(4) 0.011(5) -0.004(5)
C23 0.072(6) 0.053(5) 0.058(6) -0.022(4) 0.016(5) -0.003(4)
C24 0.054(4) 0.034(4) 0.056(5) -0.007(3) 0.018(4) 0.002(3)
C25 0.044(4) 0.065(5) 0.069(6) -0.013(4) 0.013(4) 0.017(4)
C26 0.063(6) 0.079(7) 0.123(10) -0.003(6) 0.023(6) 0.009(5)
C27 0.106(8) 0.060(6) 0.086(7) -0.006(5) 0.017(6) 0.028(6)
C28 0.052(5) 0.059(5) 0.076(6) 0.007(4) 0.010(4) 0.015(4)
C29 0.065(6) 0.078(7) 0.165(13) 0.020(8) 0.016(7) 0.019(6)
C30 0.080(8) 0.110(10) 0.176(14) 0.019(9) 0.072(9) 0.023(7)
C31 0.035(3) 0.030(3) 0.044(4) -0.002(3) 0.014(3) 0.002(3)
C32 0.050(4) 0.046(4) 0.042(5) 0.002(3) 0.020(3) 0.009(3)
C33 0.060(5) 0.065(5) 0.051(5) 0.004(4) 0.030(4) 0.000(4)
C34 0.063(5) 0.057(5) 0.047(5) -0.010(4) 0.016(4) -0.004(4)
C35 0.065(5) 0.042(4) 0.052(5) -0.012(4) 0.014(4) -0.006(4)
C36 0.050(4) 0.037(4) 0.050(5) 0.000(3) 0.023(3) 0.003(3)
C37 0.053(4) 0.055(5) 0.050(5) 0.000(4) 0.019(4) -0.010(4)
C38 0.219(17) 0.084(8) 0.156(13) -0.029(8) 0.133(13) -0.067(10)
C39 0.066(8) 0.24(2) 0.159(15) 0.030(13) 0.058(9) 0.038(10)
C40 0.049(4) 0.067(5) 0.055(5) -0.002(4) 0.016(4) -0.008(4)
C41 0.048(5) 0.110(9) 0.114(10) 0.027(7) 0.005(5) 0.006(5)
C42 0.044(5) 0.087(7) 0.102(8) 0.025(6) 0.020(5) -0.006(5)
C43 0.056(4) 0.032(4) 0.044(5) 0.013(3) 0.009(3) 0.008(3)
C44 0.051(4) 0.039(4) 0.043(5) 0.015(3) 0.012(3) 0.010(3)
C45 0.054(4) 0.038(4) 0.032(4) 0.007(3) 0.002(3) 0.004(3)
C46 0.056(4) 0.046(4) 0.037(4) 0.000(3) 0.013(3) 0.004(4)
C47 0.071(6) 0.060(5) 0.048(5) 0.012(4) 0.018(4) 0.012(5)
C48 0.094(7) 0.059(5) 0.038(5) -0.006(4) 0.010(5) 0.000(5)
C49 0.079(6) 0.063(6) 0.037(5) 0.008(4) -0.010(4) -0.023(5)
C50 0.053(5) 0.056(5) 0.048(5) 0.017(4) 0.003(4) -0.005(4)
C51 0.046(4) 0.080(6) 0.049(5) 0.014(4) 0.000(4) -0.017(4)
C52 0.049(5) 0.097(7) 0.100(8) 0.024(6) 0.028(5) -0.010(5)
C53 0.074(6) 0.108(9) 0.071(7) 0.028(6) -0.001(5) -0.043(6)
C54 0.056(5) 0.054(5) 0.066(6) 0.003(4) 0.027(4) 0.002(4)
C55 0.053(5) 0.095(8) 0.121(10) 0.037(7) 0.019(6) 0.008(5)
C56 0.113(9) 0.087(7) 0.096(8) 0.017(6) 0.057(7) -0.028(7)
C62 0.103(11) 0.22(2) 0.151(16) -0.045(13) 0.078(10) -0.083(12)
C63 0.065(6) 0.075(7) 0.142(12) -0.018(7) 0.033(7) 0.007(5)
C65 0.079(6) 0.093(7) 0.053(6) -0.013(5) 0.004(5) 0.005(6)
C66 0.154(12) 0.071(7) 0.089(9) -0.002(6) 0.050(8) 0.031(8)
C67 0.109(9) 0.085(8) 0.120(11) -0.036(7) 0.053(8) -0.008(7)
C68 0.090(7) 0.084(7) 0.071(7) -0.027(6) 0.029(6) 0.005(6)
C69 0.052(5) 0.141(10) 0.065(7) 0.001(6) 0.017(5) -0.029(6)
C70 0.162(14) 0.132(12) 0.089(10) -0.007(8) 0.015(9) -0.071(11)
C71 0.089(8) 0.136(12) 0.086(9) -0.029(8) 0.025(6) -0.009(8)
C72 0.042(4) 0.106(8) 0.055(6) 0.003(5) 0.012(4) 0.009(5)
Li1 0.081(14) 0.16(3) 0.061(16) -0.046(16) 0.008(12) -0.011(18)
O6 0.093(15) 0.076(15) 0.071(13) -0.023(12) 0.020(10) 0.007(12)
C61 0.125(12) 0.214(17) 0.071(9) 0.031(9) 0.051(8) 0.086(12)
C64 0.069(6) 0.068(6) 0.083(8) -0.010(5) 0.025(6) 0.004(5)
C11 0.065(12) 0.092(16) 0.066(13) 0.023(12) 0.035(10) 0.050(12)
C12 0.106(16) 0.091(15) 0.119(19) 0.060(14) 0.069(14) 0.082(14)
C13 0.033(9) 0.084(15) 0.110(18) -0.021(13) -0.011(10) 0.000(10)
O5 0.063(4) 0.124(6) 0.058(4) -0.028(4) 0.021(3) -0.006(4)
C57 0.068(6) 0.125(10) 0.090(8) -0.047(7) 0.025(6) -0.016(6)
C58 0.084(8) 0.105(10) 0.092(10) 0.010(9) 0.025(6) 0.017(9)
C93 0.065(16) 0.25(5) 0.09(2) 0.04(2) 0.052(14) 0.04(2)
C60 0.084(8) 0.105(10) 0.092(10) 0.010(9) 0.025(6) 0.017(9)
Li3 0.081(14) 0.16(3) 0.061(16) -0.046(16) 0.008(12) -0.011(18)
O12 0.029(8) 0.13(2) 0.089(14) -0.051(18) 0.031(8) -0.012(12)
C59 0.084(8) 0.105(10) 0.092(10) 0.010(9) 0.025(6) 0.017(9)
C95 0.051(10) 0.093(15) 0.046(11) -0.009(9) 0.007(8) -0.001(10)
C92 0.084(8) 0.105(10) 0.092(10) 0.010(9) 0.025(6) 0.017(9)

loop_
_atom_type_symbol
_atom_type_description
_atom_type_scat_dispersion_real
_atom_type_scat_dispersion_imag
_atom_type_scat_source
C C 0.0033 0.0016 'International Tables Vol C Tables 4.2.6.8 and 6.1.1.4'
H H 0.0000 0.0000 'International Tables Vol C Tables 4.2.6.8 and 6.1.1.4'
N N 0.0061 0.0033 'International Tables Vol C Tables 4.2.6.8 and 6.1.1.4'
O O 0.0106 0.0060 'International Tables Vol C Tables 4.2.6.8 and 6.1.1.4'
B B 0.0013 0.0007 'International Tables Vol C Tables 4.2.6.8 and 6.1.1.4'
Li Li -0.0003 0.0001 'International Tables Vol C Tables 4.2.6.8 and 6.1.1.4'

loop_
_geom_angle_atom_site_label_1
_geom_angle_atom_site_label_2
_geom_angle_atom_site_label_3
_geom_angle
O4 Li2 O7 101.1(7)
O4 Li2 O8 124.4(7)
O7 Li2 O8 94.3(6)
O4 Li2 O1 83.0(5)
O7 Li2 O1 169.4(8)
O8 Li2 O1 91.4(6)
O4 Li2 C4 28.6(3)
O7 Li2 C4 128.5(7)
O8 Li2 C4 108.3(6)
O1 Li2 C4 57.4(4)
O4 Li2 C3 55.7(4)
O7 Li2 C3 156.3(7)
O8 Li2 C3 96.1(6)
O1 Li2 C3 30.6(3)
C4 Li2 C3 27.8(2)
C17 N1 B1 109.1(6)
C17 N1 C5 118.6(6)
B1 N1 C5 132.3(6)
C18 N2 C19 119.9(6)
C18 N2 B1 107.6(6)
C19 N2 B1 132.2(6)
C31 N3 C43 118.7(6)
C31 N3 B2 133.9(6)
C43 N3 B2 107.4(6)
C44 N4 C45 118.4(6)
C44 N4 B2 108.9(6)
C45 N4 B2 132.7(6)
N1 B1 N2 103.3(6)
N1 B1 C1 128.9(6)
N2 B1 C1 127.7(6)
N4 B2 N3 103.6(6)
N4 B2 C4 124.0(6)
N3 B2 C4 132.4(6)
C3 O1 C1 107.1(4)
C3 O1 Li2 97.4(5)
C1 O1 Li2 151.7(5)
C2 O2 Li1 160.4(12)
C2 O2 Li3 134(4)
C3 O3 C2 109.4(5)
C4 O4 Li2 112.2(6)
C65 O7 C68 105.4(7)
C65 O7 Li2 118.6(7)
C68 O7 Li2 135.3(7)
C72 O8 C69 107.9(7)
C72 O8 Li2 127.2(6)
C69 O8 Li2 109.1(7)
C2 C1 O1 106.4(6)
C2 C1 B1 132.2(6)
O1 C1 B1 120.2(5)
O2 C2 C1 133.7(7)
O2 C2 O3 117.2(6)
C1 C2 O3 109.1(6)
C4 C3 O3 133.1(6)
C4 C3 O1 119.2(5)
O3 C3 O1 107.6(5)
C4 C3 Li2 70.4(5)
O3 C3 Li2 153.4(5)
O1 C3 Li2 52.0(4)
C3 C4 O4 119.3(6)
C3 C4 B2 125.7(6)
O4 C4 B2 115.0(6)
C3 C4 Li2 81.8(5)
O4 C4 Li2 39.3(4)
B2 C4 Li2 150.7(6)
C6 C5 C10 122.0(7)
C6 C5 N1 118.4(6)
C10 C5 N1 119.7(7)
C5 C6 C7 117.9(7)
C5 C6 C14 121.4(7)
C7 C6 C14 120.7(7)
C8 C7 C6 120.8(8)
C8 C7 H7 119.6
C6 C7 H7 119.6
C7 C8 C9 120.7(8)
C7 C8 H8 119.6
C9 C8 H8 119.6
C8 C9 C10 120.8(8)
C8 C9 H9 119.6
C10 C9 H9 119.6
C9 C10 C5 117.7(8)
C9 C10 C11 122.2(10)
C5 C10 C11 118.6(10)
C9 C10 C83 119.9(10)
C5 C10 C83 118.5(10)
C16 C14 C6 114.4(8)
C16 C14 C15 110.1(8)
C6 C14 C15 108.3(8)
C16 C14 H14 107.9
C6 C14 H14 107.9
C15 C14 H14 107.9
C14 C15 H15A 109.5
C14 C15 H15B 109.5
H15A C15 H15B 109.5
C14 C15 H15C 109.5
H15A C15 H15C 109.5
H15B C15 H15C 109.5
C14 C16 H16A 109.5
C14 C16 H16B 109.5
H16A C16 H16B 109.5
C14 C16 H16C 109.5
H16A C16 H16C 109.5
H16B C16 H16C 109.5
C18 C17 N1 110.6(6)
C18 C17 H17 124.7
N1 C17 H17 124.7
C17 C18 N2 109.4(7)
C17 C18 H18 125.3
N2 C18 H18 125.3
C20 C19 C24 121.5(7)
C20 C19 N2 119.3(6)
C24 C19 N2 119.1(6)
C21 C20 C19 118.0(8)
C21 C20 C28 121.0(8)
C19 C20 C28 121.0(7)
C20 C21 C22 120.7(8)
C20 C21 H21 119.7
C22 C21 H21 119.7
C23 C22 C21 119.9(9)
C23 C22 H22 120.1
C21 C22 H22 120.1
C22 C23 C24 122.5(8)
C22 C23 H23 118.7
C24 C23 H23 118.7
C23 C24 C19 117.3(7)
C23 C24 C25 120.8(7)
C19 C24 C25 121.8(7)
C26 C25 C27 108.1(8)
C26 C25 C24 110.6(8)
C27 C25 C24 111.2(8)
C26 C25 H25 109.0
C27 C25 H25 109.0
C24 C25 H25 109.0
C25 C26 H26A 109.5
C25 C26 H26B 109.5
H26A C26 H26B 109.5
C25 C26 H26C 109.5
H26A C26 H26C 109.5
H26B C26 H26C 109.5
C25 C27 H27A 109.5
C25 C27 H27B 109.5
H27A C27 H27B 109.5
C25 C27 H27C 109.5
H27A C27 H27C 109.5
H27B C27 H27C 109.5
C20 C28 C29 113.0(9)
C20 C28 C30 108.5(8)
C29 C28 C30 113.6(9)
C20 C28 H28 107.2
C29 C28 H28 107.2
C30 C28 H28 107.2
C28 C29 H29A 109.5
C28 C29 H29B 109.5
H29A C29 H29B 109.5
C28 C29 H29C 109.5
H29A C29 H29C 109.5
H29B C29 H29C 109.5
C28 C30 H30A 109.5
C28 C30 H30B 109.5
H30A C30 H30B 109.5
C28 C30 H30C 109.5
H30A C30 H30C 109.5
H30B C30 H30C 109.5
C36 C31 N3 118.9(6)
C36 C31 C32 120.8(6)
N3 C31 C32 120.1(6)
C33 C32 C31 118.1(7)
C33 C32 C40 121.5(7)
C31 C32 C40 120.3(7)
C34 C33 C32 121.1(7)
C34 C33 H33 119.4
C32 C33 H33 119.4
C33 C34 C35 120.6(8)
C33 C34 H34 119.7
C35 C34 H34 119.7
C34 C35 C36 119.8(8)
C34 C35 H35 120.1
C36 C35 H35 120.1
C35 C36 C31 119.5(7)
C35 C36 C37 118.7(7)
C31 C36 C37 121.8(7)
C38 C37 C36 109.8(8)
C38 C37 C39 111.1(13)
C36 C37 C39 111.1(8)
C38 C37 H37 108.2
C36 C37 H37 108.2
C39 C37 H37 108.2
C37 C38 H38A 109.5
C37 C38 H38B 109.5
H38A C38 H38B 109.5
C37 C38 H38C 109.5
H38A C38 H38C 109.5
H38B C38 H38C 109.5
C37 C39 H39A 109.5
C37 C39 H39B 109.5
H39A C39 H39B 109.5
C37 C39 H39C 109.5
H39A C39 H39C 109.5
H39B C39 H39C 109.5
C41 C40 C42 109.9(8)
C41 C40 C32 109.3(8)
C42 C40 C32 111.7(7)
C41 C40 H40 108.6
C42 C40 H40 108.6
C32 C40 H40 108.6
C40 C41 H41A 109.5
C40 C41 H41B 109.5
H41A C41 H41B 109.5
C40 C41 H41C 109.5
H41A C41 H41C 109.5
H41B C41 H41C 109.5
C40 C42 H42A 109.5
C40 C42 H42B 109.5
H42A C42 H42B 109.5
C40 C42 H42C 109.5
H42A C42 H42C 109.5
H42B C42 H42C 109.5
C44 C43 N3 110.9(6)
C44 C43 H43 124.5
N3 C43 H43 124.6
C43 C44 N4 109.2(6)
C43 C44 H44 125.4
N4 C44 H44 125.4
C46 C45 C50 121.7(7)
C46 C45 N4 119.4(7)
C50 C45 N4 118.6(7)
C47 C46 C45 118.1(7)
C47 C46 C54 121.3(7)
C45 C46 C54 120.5(7)
C48 C47 C46 121.9(8)
C48 C47 H47 119.0
C46 C47 H47 119.0
C47 C48 C49 119.5(8)
C47 C48 H48 120.3
C49 C48 H48 120.3
C48 C49 C50 122.4(8)
C48 C49 H49 118.8
C50 C49 H49 118.8
C49 C50 C45 116.3(8)
C49 C50 C51 122.0(7)
C45 C50 C51 121.6(7)
C50 C51 C52 113.3(7)
C50 C51 C53 115.0(8)
C52 C51 C53 107.6(8)
C50 C51 H51 106.8
C52 C51 H51 106.8
C53 C51 H51 106.8
C51 C52 H52A 109.5
C51 C52 H52B 109.5
H52A C52 H52B 109.5
C51 C52 H52C 109.5
H52A C52 H52C 109.5
H52B C52 H52C 109.5
C51 C53 H53A 109.5
C51 C53 H53B 109.5
H53A C53 H53B 109.5
C51 C53 H53C 109.5
H53A C53 H53C 109.5
H53B C53 H53C 109.5
C55 C54 C56 113.3(9)
C55 C54 C46 109.0(7)
C56 C54 C46 113.2(8)
C55 C54 H54 107.0
C56 C54 H54 107.0
C46 C54 H54 107.0
C54 C55 H55A 109.5
C54 C55 H55B 109.5
H55A C55 H55B 109.5
C54 C55 H55C 109.5
H55A C55 H55C 109.5
H55B C55 H55C 109.5
C54 C56 H56A 109.5
C54 C56 H56B 109.5
H56A C56 H56B 109.5
C54 C56 H56C 109.5
H56A C56 H56C 109.5
H56B C56 H56C 109.5
C61 C62 C63 108.4(11)
C61 C62 H62A 110.0
C63 C62 H62A 110.0
C61 C62 H62B 110.0
C63 C62 H62B 110.0
H62A C62 H62B 108.4
C62 C63 C64 104.5(10)
C62 C63 H63A 110.9
C64 C63 H63A 110.8
C62 C63 H63B 110.8
C64 C63 H63B 110.8
H63A C63 H63B 108.9
O7 C65 C66 110.1(10)
O7 C65 H65A 109.6
C66 C65 H65A 109.6
O7 C65 H65B 109.6
C66 C65 H65B 109.6
H65A C65 H65B 108.2
C65 C66 C67 105.2(10)
C65 C66 H66A 110.7
C67 C66 H66A 110.7
C65 C66 H66B 110.7
C67 C66 H66B 110.7
H66A C66 H66B 108.8
C66 C67 C68 104.2(10)
C66 C67 H67A 110.9
C68 C67 H67A 110.9
C66 C67 H67B 110.9
C68 C67 H67B 110.9
H67A C67 H67B 108.9
O7 C68 C67 105.2(9)
O7 C68 H68A 110.7
C67 C68 H68A 110.7
O7 C68 H68B 110.7
C67 C68 H68B 110.7
H68A C68 H68B 108.8
O8 C69 C70 105.2(9)
O8 C69 H69A 110.7
C70 C69 H69A 110.7
O8 C69 H69B 110.7
C70 C69 H69B 110.7
H69A C69 H69B 108.8
C69 C70 C71 105.5(11)
C69 C70 H70A 110.6
C71 C70 H70A 110.6
C69 C70 H70B 110.6
C71 C70 H70B 110.6
H70A C70 H70B 108.8
C72 C71 C70 104.8(10)
C72 C71 H71A 110.8
C70 C71 H71A 110.8
C72 C71 H71B 110.8
C70 C71 H71B 110.8
H71A C71 H71B 108.9
O8 C72 C71 104.5(9)
O8 C72 H72A 110.9
C71 C72 H72A 110.9
O8 C72 H72B 110.9
C71 C72 H72B 110.9
H72A C72 H72B 108.9
O9 C73 C74 106.4(18)
O9 C73 H73A 110.5
C74 C73 H73A 110.5
O9 C73 H73B 110.5
C74 C73 H73B 110.5
H73A C73 H73B 108.6
C73 C74 C75 109(2)
C73 C74 H74A 110.0
C75 C74 H74A 110.0
C73 C74 H74B 109.9
C75 C74 H74B 109.9
H74A C74 H74B 108.3
C74 C75 C76 111.4(19)
C74 C75 H75A 109.3
C76 C75 H75A 109.3
C74 C75 H75B 109.4
C76 C75 H75B 109.3
H75A C75 H75B 108.0
O9 C76 C75 100.9(17)
O9 C76 H76A 111.6
C75 C76 H76A 111.6
O9 C76 H76B 111.6
C75 C76 H76B 111.6
H76A C76 H76B 109.4
O10 C78 C79 102(2)
O10 C78 H78A 111.4
C79 C78 H78A 111.4
O10 C78 H78B 111.4
C79 C78 H78B 111.4
H78A C78 H78B 109.2
C91 C86 C94 58(3)
C91 C86 C87 47(3)
C94 C86 C87 86(3)
C88 C87 C91 111(3)
C88 C87 C86 92(2)
C91 C87 C86 32.1(18)
C87 C88 O11 112(2)
C90 C89 O11 54(5)
C90 C89 C94 22(5)
O11 C89 C94 76(3)
C94 C90 C89 137(9)
C94 C90 O11 128(7)
C89 C90 O11 94(7)
C94 C90 C91 43(4)
C89 C90 C91 127(7)
O11 C90 C91 104(3)
C86 C91 C94 82(4)
C86 C91 C87 101(4)
C94 C91 C87 119(4)
C86 C91 C90 97(4)
C94 C91 C90 29(2)
C87 C91 C90 91(3)
C73 O9 C76 112.6(15)
C90 O11 C88 105(3)
C90 O11 C89 33(3)
C88 O11 C89 119(3)
O2 Li1 O6 111.5(17)
O2 Li1 O5 132.3(16)
O6 Li1 O5 109.9(15)
C64 O6 C61 107(2)
C64 O6 Li1 137(3)
C61 O6 Li1 116(2)
C62 C61 O6 104.9(17)
C62 C61 H61A 110.8
O6 C61 H61A 110.8
C62 C61 H61B 110.8
O6 C61 H61B 110.8
H61A C61 H61B 108.8
O6 C64 C63 110.7(17)
O6 C64 H64A 109.5
C63 C64 H64A 109.5
O6 C64 H64B 109.5
C63 C64 H64B 109.5
H64A C64 H64B 108.1
C13 C11 C12 113.0(18)
C13 C11 C10 106.0(17)
C12 C11 C10 117.3(19)
C13 C11 H11 106.7
C12 C11 H11 106.7
C10 C11 H11 106.7
C11 C12 H12A 109.5
C11 C12 H12B 109.5
H12A C12 H12B 109.5
C11 C12 H12C 109.5
H12A C12 H12C 109.5
H12B C12 H12C 109.5
C11 C13 H13A 109.5
C11 C13 H13B 109.5
H13A C13 H13B 109.5
C11 C13 H13C 109.5
H13A C13 H13C 109.5
H13B C13 H13C 109.5
C57 O5 C60 100.0(11)
C57 O5 Li1 121.0(9)
C60 O5 Li1 135.7(12)
O5 C57 C58 102.2(11)
O5 C57 H57A 111.3
C58 C57 H57A 111.3
O5 C57 H57B 111.3
C58 C57 H57B 111.3
H57A C57 H57B 109.2
C93 C58 C57 109(2)
C93 C58 H58A 109.9
C57 C58 H58A 109.9
C93 C58 H58B 109.9
C57 C58 H58B 109.9
H58A C58 H58B 108.3
C58 C93 C60 80.5(16)
C58 C93 H93A 115.2
C60 C93 H93A 115.2
C58 C93 H93B 115.2
C60 C93 H93B 115.2
H93A C93 H93B 112.2
O5 C60 C93 97.5(19)
O5 C60 H60A 112.3
C93 C60 H60A 112.3
O5 C60 H60B 112.3
C93 C60 H60B 112.3
H60A C60 H60B 109.9
C82 C77 O10 110(3)
C82 C77 H77A 109.6
O10 C77 H77A 109.6
C82 C77 H77B 109.6
O10 C77 H77B 109.6
H77A C77 H77B 108.1
C77 O10 C78 105(2)
C82 C79 C78 107(3)
C82 C79 H79A 110.4
C78 C79 H79A 110.4
C82 C79 H79B 110.4
C78 C79 H79B 110.4
H79A C79 H79B 108.6
C79 C82 C77 111(4)
C79 C82 H82A 109.5
C77 C82 H82A 109.5
C79 C82 H82B 109.5
C77 C82 H82B 109.5
H82A C82 H82B 108.1
O2 Li3 O12 109(7)
C84 C83 C85 111.1(19)
C84 C83 C10 112.7(18)
C85 C83 C10 98.1(18)
C84 C83 H83 111.5
C85 C83 H83 111.5
C10 C83 H83 111.5
C83 C84 H84A 109.5
C83 C84 H84B 109.5
H84A C84 H84B 109.5
C83 C84 H84C 109.5
H84A C84 H84C 109.5
H84B C84 H84C 109.5
C83 C85 H85A 109.5
C83 C85 H85B 109.5
H85A C85 H85B 109.5
C83 C85 H85C 109.5
H85A C85 H85C 109.5
H85B C85 H85C 109.5
C92 C59 C95 92(2)
C90 C94 C91 107(6)
C90 C94 C86 122(6)
C91 C94 C86 40(2)
C90 C94 C89 21(4)
C91 C94 C89 109(4)
C86 C94 C89 137(4)

loop_
_geom_bond_atom_site_label_1
_geom_bond_atom_site_label_2
_geom_bond_distance
Li2 O4 1.813(15)
Li2 O7 1.963(15)
Li2 O8 2.035(15)
Li2 O1 2.214(15)
Li2 C4 2.651(14)
Li2 C3 2.786(15)
N1 C17 1.387(9)
N1 B1 1.432(10)
N1 C5 1.451(9)
N2 C18 1.418(10)
N2 C19 1.432(9)
N2 B1 1.457(10)
N3 C31 1.410(9)
N3 C43 1.415(9)
N3 B2 1.473(10)
N4 C44 1.422(9)
N4 C45 1.440(9)
N4 B2 1.445(10)
B1 C1 1.521(11)
B2 C4 1.568(10)
O1 C3 1.429(8)
O1 C1 1.433(8)
O2 C2 1.256(9)
O2 Li1 1.66(2)
O2 Li3 1.97(13)
O3 C3 1.351(8)
O3 C2 1.400(9)
O4 C4 1.368(8)
O7 C65 1.412(12)
O7 C68 1.422(12)
O8 C72 1.424(10)
O8 C69 1.441(12)
C1 C2 1.380(10)
C3 C4 1.314(9)
C5 C6 1.384(11)
C5 C10 1.395(11)
C6 C7 1.398(12)
C6 C14 1.510(12)
C7 C8 1.352(13)
C7 H7 0.9500
C8 C9 1.376(14)
C8 H8 0.9500
C9 C10 1.386(13)
C9 H9 0.9500
C10 C11 1.53(2)
C10 C83 1.67(3)
C14 C16 1.498(14)
C14 C15 1.542(15)
C14 H14 1.0000
C15 H15A 0.9800
C15 H15B 0.9800
C15 H15C 0.9800
C16 H16A 0.9800
C16 H16B 0.9800
C16 H16C 0.9800
C17 C18 1.307(11)
C17 H17 0.9500
C18 H18 0.9500
C19 C20 1.399(10)
C19 C24 1.412(10)
C20 C21 1.391(12)
C20 C28 1.510(12)
C21 C22 1.408(14)
C21 H21 0.9500
C22 C23 1.336(14)
C22 H22 0.9500
C23 C24 1.396(12)
C23 H23 0.9500
C24 C25 1.551(12)
C25 C26 1.517(15)
C25 C27 1.527(14)
C25 H25 1.0000
C26 H26A 0.9800
C26 H26B 0.9800
C26 H26C 0.9800
C27 H27A 0.9800
C27 H27B 0.9800
C27 H27C 0.9800
C28 C29 1.517(15)
C28 C30 1.525(16)
C28 H28 1.0000
C29 H29A 0.9800
C29 H29B 0.9800
C29 H29C 0.9800
C30 H30A 0.9800
C30 H30B 0.9800
C30 H30C 0.9800
C31 C36 1.398(10)
C31 C32 1.414(10)
C32 C33 1.385(11)
C32 C40 1.536(12)
C33 C34 1.376(12)
C33 H33 0.9500
C34 C35 1.394(12)
C34 H34 0.9500
C35 C36 1.383(11)
C35 H35 0.9500
C36 C37 1.528(11)
C37 C38 1.497(15)
C37 C39 1.529(16)
C37 H37 1.0000
C38 H38A 0.9800
C38 H38B 0.9800
C38 H38C 0.9800
C39 H39A 0.9800
C39 H39B 0.9800
C39 H39C 0.9800
C40 C41 1.492(14)
C40 C42 1.494(13)
C40 H40 1.0000
C41 H41A 0.9800
C41 H41B 0.9800
C41 H41C 0.9800
C42 H42A 0.9800
C42 H42B 0.9800
C42 H42C 0.9800
C43 C44 1.320(11)
C43 H43 0.9500
C44 H44 0.9500
C45 C46 1.386(11)
C45 C50 1.417(11)
C46 C47 1.386(11)
C46 C54 1.549(12)
C47 C48 1.366(14)
C47 H47 0.9500
C48 C49 1.359(14)
C48 H48 0.9500
C49 C50 1.401(12)
C49 H49 0.9500
C50 C51 1.500(12)
C51 C52 1.546(15)
C51 C53 1.544(13)
C51 H51 1.0000
C52 H52A 0.9800
C52 H52B 0.9800
C52 H52C 0.9800
C53 H53A 0.9800
C53 H53B 0.9800
C53 H53C 0.9800
C54 C55 1.510(13)
C54 C56 1.510(13)
C54 H54 1.0000
C55 H55A 0.9800
C55 H55B 0.9800
C55 H55C 0.9800
C56 H56A 0.9800
C56 H56B 0.9800
C56 H56C 0.9800
C62 C61 1.43(2)
C62 C63 1.43(2)
C62 H62A 0.9900
C62 H62B 0.9900
C63 C64 1.482(15)
C63 H63A 0.9900
C63 H63B 0.9900
C65 C66 1.439(16)
C65 H65A 0.9900
C65 H65B 0.9900
C66 C67 1.48(2)
C66 H66A 0.9900
C66 H66B 0.9900
C67 C68 1.501(18)
C67 H67A 0.9900
C67 H67B 0.9900
C68 H68A 0.9900
C68 H68B 0.9900
C69 C70 1.486(19)
C69 H69A 0.9900
C69 H69B 0.9900
C70 C71 1.531(19)
C70 H70A 0.9900
C70 H70B 0.9900
C71 C72 1.497(17)
C71 H71A 0.9900
C71 H71B 0.9900
C72 H72A 0.9900
C72 H72B 0.9900
C73 O9 1.44(2)
C73 C74 1.43(3)
C73 H73A 0.9900
C73 H73B 0.9900
C74 C75 1.44(3)
C74 H74A 0.9900
C74 H74B 0.9900
C75 C76 1.48(3)
C75 H75A 0.9900
C75 H75B 0.9900
C76 O9 1.49(2)
C76 H76A 0.9900
C76 H76B 0.9900
C78 O10 1.48(3)
C78 C79 1.51(3)
C78 H78A 0.9900
C78 H78B 0.9900
C86 C91 0.99(4)
C86 C94 1.53(6)
C86 C87 1.83(5)
C87 C88 1.30(3)
C87 C91 1.37(4)
C88 O11 1.46(3)
C89 C90 0.89(6)
C89 O11 1.64(6)
C89 C94 1.70(8)
C90 C94 0.94(6)
C90 O11 1.33(5)
C90 C91 1.82(7)
C91 C94 1.31(5)
Li1 O6 1.89(4)
Li1 O5 2.00(3)
O6 C64 1.35(4)
O6 C61 1.50(4)
C61 H61A 0.9900
C61 H61B 0.9900
C64 H64A 0.9900
C64 H64B 0.9900
C11 C13 1.52(3)
C11 C12 1.52(3)
C11 H11 1.0000
C12 H12A 0.9800
C12 H12B 0.9800
C12 H12C 0.9800
C13 H13A 0.9800
C13 H13B 0.9800
C13 H13C 0.9800
O5 C57 1.385(12)
O5 C60 1.52(3)
C57 C58 1.55(3)
C57 H57A 0.9900
C57 H57B 0.9900
C58 C93 1.46(2)
C58 H58A 0.9900
C58 H58B 0.9900
C93 C60 1.68(4)
C93 H93A 0.9900
C93 H93B 0.9900
C60 H60A 0.9900
C60 H60B 0.9900
C77 C82 1.35(5)
C77 O10 1.42(4)
C77 H77A 0.9900
C77 H77B 0.9900
C79 C82 1.35(4)
C79 H79A 0.9900
C79 H79B 0.9900
C82 H82A 0.9900
C82 H82B 0.9900
Li3 O12 1.98(11)
C83 C84 1.42(3)
C83 C85 1.56(3)
C83 H83 1.0000
C84 H84A 0.9800
C84 H84B 0.9800
C84 H84C 0.9800
C85 H85A 0.9800
C85 H85B 0.9800
C85 H85C 0.9800
C59 C92 1.55(2)
C59 C95 1.70(4)
C80 C81 1.21(8)
